data_4342262
loop_
_publ_author_name
'Sainna, Mala A.'
'Sil, Debangsu'
'Sahoo, Dipankar'
'Martin, Bodo'
'Rath, Sankar Prasad'
'Comba, Peter'
'de Visser, Sam P.'

_publ_section_title
;
 Spin-State Ordering in Hydroxo-Bridged Diiron(III)bisporphyrin Complexes.
;
_journal_issue 4
_journal_name_full 'Inorganic chemistry'
_journal_page_first 1919
_journal_page_last 1930
_journal_paper_doi 10.1021/ic502803b
_journal_volume 54
_journal_year 2015
_chemical_formula_sum 'C86 H101 F6 Fe2 N8 O Sb'
_chemical_formula_weight 1610.19
_chemical_name_systematic
;
 ?
;
_space_group_crystal_system monoclinic
_space_group_IT_number 14
_space_group_name_Hall '-P 2ybc'
_space_group_name_H-M_alt 'P 1 21/c 1'
_symmetry_space_group_name_Hall '-P 2ybc'
_symmetry_space_group_name_H-M 'P 1 21/c 1'
_atom_sites_solution_hydrogens mixed
_audit_creation_method SHELXL-2014
_cell_angle_alpha 90
_cell_angle_beta 106.574(3)
_cell_angle_gamma 90
_cell_formula_units_Z 4
_cell_length_a 14.910(2)
_cell_length_b 27.835(4)
_cell_length_c 19.579(3)
_cell_measurement_reflns_used 999
_cell_measurement_temperature 100(2)
_cell_measurement_theta_max 27.0
_cell_measurement_theta_min 2.5
_cell_volume 7788.1(19)
_computing_cell_refinement 'Bruker SAINT'
_computing_data_collection 'Bruker APEX'
_computing_data_reduction 'Bruker SAINT'
_computing_molecular_graphics 'SHELXL 5.1, XP (Sheldrick, 1994)'
_computing_publication_material SHELXS-97
_computing_structure_refinement 'SHELXL-2014 (Sheldrick, 2014)'
_computing_structure_solution 'SHELXS-97 (Sheldrick, 2008)'
_diffrn_ambient_temperature 100(2)
_diffrn_measured_fraction_theta_full 0.995
_diffrn_measured_fraction_theta_max 0.994
_diffrn_measurement_device_type 'Bruker SMART APEX'
_diffrn_measurement_method \w
_diffrn_radiation_type MoK\a
_diffrn_radiation_wavelength 0.71073
_diffrn_reflns_av_R_equivalents 0.1061
_diffrn_reflns_av_unetI/netI 0.1220
_diffrn_reflns_Laue_measured_fraction_full 0.995
_diffrn_reflns_Laue_measured_fraction_max 0.994
_diffrn_reflns_limit_h_max 18
_diffrn_reflns_limit_h_min -12
_diffrn_reflns_limit_k_max 34
_diffrn_reflns_limit_k_min -30
_diffrn_reflns_limit_l_max 24
_diffrn_reflns_limit_l_min -24
_diffrn_reflns_number 43224
_diffrn_reflns_point_group_measured_fraction_full 0.995
_diffrn_reflns_point_group_measured_fraction_max 0.994
_diffrn_reflns_theta_full 25.000
_diffrn_reflns_theta_max 25.999
_diffrn_reflns_theta_min 2.043
_diffrn_source 'fine-focus sealed tube'
_exptl_absorpt_coefficient_mu 0.778
_exptl_absorpt_correction_T_max 0.911
_exptl_absorpt_correction_T_min 0.869
_exptl_absorpt_correction_type multi-scan
_exptl_absorpt_process_details 'SADABS 2.05 (Sheldrick, 2002)'
_exptl_crystal_colour 'dark red'
_exptl_crystal_density_diffrn 1.373
_exptl_crystal_description block
_exptl_crystal_F_000 3352
_exptl_crystal_size_max 0.200
_exptl_crystal_size_mid 0.150
_exptl_crystal_size_min 0.120
_refine_diff_density_max 0.984
_refine_diff_density_min -0.799
_refine_diff_density_rms 0.096
_refine_ls_extinction_method none
_refine_ls_goodness_of_fit_ref 1.024
_refine_ls_hydrogen_treatment mixed
_refine_ls_matrix_type full
_refine_ls_number_parameters 960
_refine_ls_number_reflns 15212
_refine_ls_number_restraints 14
_refine_ls_restrained_S_all 1.024
_refine_ls_R_factor_all 0.1521
_refine_ls_R_factor_gt 0.0774
_refine_ls_shift/su_max 0.000
_refine_ls_shift/su_mean 0.000
_refine_ls_structure_factor_coef Fsqd
_refine_ls_weighting_details 'w=1/[\s^2^(Fo^2^)+(0.0924P)^2^+3.8413P] where P=(Fo^2^+2Fc^2^)/3'
_refine_ls_weighting_scheme calc
_refine_ls_wR_factor_gt 0.1743
_refine_ls_wR_factor_ref 0.2230
_reflns_Friedel_coverage 0.000
_reflns_number_gt 7897
_reflns_number_total 15212
_reflns_threshold_expression 'I > 2\s(I)'
_cod_data_source_file ic502803b_si_002.cif
_cod_data_source_block 26octa
_cod_depositor_comments 'Adding full bibliography for 4342262.cif.'
_cod_original_cell_volume 7788(2)
_cod_database_code 4342262
_shelx_space_group_comment
;
The symmetry employed for this shelxl refinement is uniquely defined
by the following loop, which should always be used as a source of
symmetry information in preference to the above space-group names.
They are only intended as comments.
;
_shelx_estimated_absorpt_t_min 0.860
_shelx_estimated_absorpt_t_max 0.912
_shelxl_version_number 2014-3

loop_
_space_group_symop_operation_xyz
'x, y, z'
'-x, y+1/2, -z+1/2'
'-x, -y, -z'
'x, -y-1/2, z-1/2'

loop_
_atom_site_label
_atom_site_type_symbol
_atom_site_fract_x
_atom_site_fract_y
_atom_site_fract_z
_atom_site_U_iso_or_equiv
_atom_site_adp_type
_atom_site_occupancy
_atom_site_site_symmetry_order
_atom_site_calc_flag
_atom_site_refinement_flags_posn
_atom_site_refinement_flags_adp
_atom_site_refinement_flags_occupancy
_atom_site_disorder_assembly
_atom_site_disorder_group
Fe1 Fe 0.36337(5) 0.01675(3) 0.34300(5) 0.0391(3) Uani 1 1 d D . . . .
Fe2 Fe 0.31192(5) 0.00669(3) 0.14406(5) 0.0408(3) Uani 1 1 d D . . . .
N1 N 0.3357(3) 0.08560(16) 0.3241(3) 0.0365(11) Uani 1 1 d . . . . .
N2 N 0.2300(3) 0.00428(16) 0.3356(3) 0.0397(12) Uani 1 1 d . . . . .
N3 N 0.3916(3) -0.04663(17) 0.3886(3) 0.0460(13) Uani 1 1 d . . . . .
N4 N 0.4968(3) 0.03495(17) 0.3809(3) 0.0435(13) Uani 1 1 d . . . . .
N51 N 0.3213(3) 0.07667(16) 0.1297(3) 0.0396(12) Uani 1 1 d . . . . .
N52 N 0.1778(3) 0.01390(17) 0.1363(3) 0.0392(12) Uani 1 1 d . . . . .
N53 N 0.2879(3) -0.06215(17) 0.1251(3) 0.0433(13) Uani 1 1 d . . . . .
N54 N 0.4325(3) 0.00070(19) 0.1227(3) 0.0545(15) Uani 1 1 d . . . . .
O1 O 0.3618(2) 0.00053(12) 0.24665(19) 0.0292(9) Uani 1 1 d D . . . .
H1 H 0.371(4) -0.0271(8) 0.2503(7) 0.044 Uiso 1 1 d D U . . .
C1 C 0.3955(4) 0.1202(2) 0.3098(3) 0.0358(13) Uani 1 1 d . . . . .
C2 C 0.3460(4) 0.1647(2) 0.2890(3) 0.0376(14) Uani 1 1 d . . . . .
C3 C 0.2556(4) 0.1569(2) 0.2906(3) 0.0369(14) Uani 1 1 d . . . . .
C4 C 0.2496(4) 0.1079(2) 0.3104(3) 0.0362(14) Uani 1 1 d . . . . .
C5 C 0.1683(4) 0.0854(2) 0.3140(3) 0.0375(14) Uani 1 1 d . . . . .
H5A H 0.1144 0.1049 0.3078 0.045 Uiso 1 1 calc R U . . .
C6 C 0.1587(4) 0.0374(2) 0.3257(3) 0.0385(14) Uani 1 1 d . . . . .
C7 C 0.0719(4) 0.0140(2) 0.3243(3) 0.0405(15) Uani 1 1 d . . . . .
C8 C 0.0908(4) -0.0341(2) 0.3296(3) 0.0419(15) Uani 1 1 d . . . . .
C9 C 0.1881(4) -0.0399(2) 0.3354(3) 0.0452(16) Uani 1 1 d . . . . .
C10 C 0.2371(5) -0.0836(2) 0.3461(5) 0.074(3) Uani 1 1 d . . . . .
C11 C 0.3336(5) -0.0866(2) 0.3767(4) 0.061(2) Uani 1 1 d . . . . .
C12 C 0.3831(5) -0.1282(2) 0.4089(5) 0.066(2) Uani 1 1 d . . . . .
C13 C 0.4694(5) -0.1134(2) 0.4473(4) 0.0592(19) Uani 1 1 d . . . . .
C14 C 0.4757(5) -0.0633(2) 0.4321(4) 0.0484(16) Uani 1 1 d . . . . .
C15 C 0.5567(4) -0.0362(2) 0.4522(4) 0.0493(17) Uani 1 1 d . . . . .
H15A H 0.6086 -0.0494 0.4872 0.059 Uiso 1 1 calc R U . . .
C16 C 0.5679(4) 0.0082(2) 0.4255(4) 0.0471(17) Uani 1 1 d . . . . .
C17 C 0.6562(4) 0.0317(2) 0.4347(4) 0.0468(17) Uani 1 1 d . . . . .
C18 C 0.6395(4) 0.0707(2) 0.3923(4) 0.0539(18) Uani 1 1 d . . . . .
C19 C 0.5389(4) 0.0741(2) 0.3592(4) 0.0438(16) Uani 1 1 d . . . . .
C20 C 0.4916(4) 0.1115(2) 0.3192(4) 0.0439(16) Uani 1 1 d . . . . .
C21 C 0.3835(4) 0.2134(2) 0.2810(3) 0.0458(16) Uani 1 1 d . . . . .
H21A H 0.3303 0.2352 0.2597 0.055 Uiso 1 1 calc R U . . .
H21B H 0.4218 0.2113 0.2473 0.055 Uiso 1 1 calc R U . . .
C22 C 0.4421(5) 0.2353(2) 0.3495(4) 0.066(2) Uani 1 1 d . . . . .
H22A H 0.4488 0.2698 0.3429 0.099 Uiso 1 1 calc R U . . .
H22B H 0.5040 0.2202 0.3633 0.099 Uiso 1 1 calc R U . . .
H22C H 0.4115 0.2300 0.3871 0.099 Uiso 1 1 calc R U . . .
C23 C 0.1768(4) 0.1924(2) 0.2755(4) 0.0484(17) Uani 1 1 d . . . . .
H23A H 0.1177 0.1756 0.2517 0.058 Uiso 1 1 calc R U . . .
H23B H 0.1873 0.2170 0.2420 0.058 Uiso 1 1 calc R U . . .
C24 C 0.1662(5) 0.2174(2) 0.3414(4) 0.061(2) Uani 1 1 d . . . . .
H24A H 0.1146 0.2405 0.3277 0.091 Uiso 1 1 calc R U . . .
H24B H 0.2243 0.2343 0.3652 0.091 Uiso 1 1 calc R U . . .
H24C H 0.1529 0.1935 0.3739 0.091 Uiso 1 1 calc R U . . .
C25 C -0.0162(4) 0.0396(2) 0.3207(4) 0.0484(16) Uani 1 1 d . . . . .
H25A H -0.0688 0.0166 0.3061 0.058 Uiso 1 1 calc R U . . .
H25B H -0.0262 0.0648 0.2835 0.058 Uiso 1 1 calc R U . . .
C26 C -0.0177(4) 0.0630(3) 0.3907(4) 0.0583(19) Uani 1 1 d . . . . .
H26A H -0.0771 0.0800 0.3841 0.087 Uiso 1 1 calc R U . . .
H26B H 0.0342 0.0858 0.4057 0.087 Uiso 1 1 calc R U . . .
H26C H -0.0112 0.0382 0.4273 0.087 Uiso 1 1 calc R U . . .
C27 C 0.0243(4) -0.0736(2) 0.3374(4) 0.0539(18) Uani 1 1 d . . . . .
H27A H -0.0407 -0.0639 0.3125 0.065 Uiso 1 1 calc R U . . .
H27B H 0.0384 -0.1032 0.3146 0.065 Uiso 1 1 calc R U . . .
C28 C 0.0320(5) -0.0838(3) 0.4145(4) 0.064(2) Uani 1 1 d . . . . .
H28A H -0.0162 -0.1070 0.4173 0.095 Uiso 1 1 calc R U . . .
H28B H 0.0233 -0.0539 0.4382 0.095 Uiso 1 1 calc R U . . .
H28C H 0.0940 -0.0971 0.4379 0.095 Uiso 1 1 calc R U . . .
C29 C 0.3473(5) -0.1788(2) 0.4047(5) 0.074(2) Uani 1 1 d . . . . .
H29A H 0.2790 -0.1782 0.3983 0.089 Uiso 1 1 calc R U . . .
H29B H 0.3773 -0.1955 0.4502 0.089 Uiso 1 1 calc R U . . .
C30 C 0.3666(6) -0.2066(3) 0.3441(5) 0.089(3) Uani 1 1 d . . . . .
H30A H 0.3421 -0.2393 0.3435 0.133 Uiso 1 1 calc R U . . .
H30B H 0.4342 -0.2079 0.3508 0.133 Uiso 1 1 calc R U . . .
H30C H 0.3360 -0.1906 0.2989 0.133 Uiso 1 1 calc R U . . .
C31 C 0.5481(5) -0.1418(2) 0.4973(4) 0.062(2) Uani 1 1 d . . . . .
H31A H 0.5207 -0.1692 0.5168 0.074 Uiso 1 1 calc R U . . .
H31B H 0.5806 -0.1210 0.5377 0.074 Uiso 1 1 calc R U . . .
C32 C 0.6205(5) -0.1613(3) 0.4621(4) 0.069(2) Uani 1 1 d . . . . .
H32A H 0.6689 -0.1791 0.4975 0.104 Uiso 1 1 calc R U . . .
H32B H 0.6493 -0.1345 0.4437 0.104 Uiso 1 1 calc R U . . .
H32C H 0.5895 -0.1828 0.4228 0.104 Uiso 1 1 calc R U . . .
C33 C 0.7474(4) 0.0135(2) 0.4825(4) 0.0564(19) Uani 1 1 d . . . . .
H33A H 0.7354 -0.0032 0.5237 0.068 Uiso 1 1 calc R U . . .
H33B H 0.7888 0.0412 0.5009 0.068 Uiso 1 1 calc R U . . .
C34 C 0.7978(5) -0.0210(3) 0.4450(4) 0.065(2) Uani 1 1 d . . . . .
H34A H 0.8594 -0.0291 0.4773 0.097 Uiso 1 1 calc R U . . .
H34B H 0.8056 -0.0057 0.4020 0.097 Uiso 1 1 calc R U . . .
H34C H 0.7608 -0.0505 0.4319 0.097 Uiso 1 1 calc R U . . .
C35 C 0.7123(4) 0.1074(2) 0.3867(4) 0.065(2) Uani 1 1 d . . . . .
H35A H 0.6972 0.1192 0.3370 0.078 Uiso 1 1 calc R U . . .
H35B H 0.7744 0.0916 0.3982 0.078 Uiso 1 1 calc R U . . .
C36 C 0.7171(5) 0.1505(3) 0.4375(4) 0.071(2) Uani 1 1 d . . . . .
H36A H 0.7670 0.1724 0.4339 0.107 Uiso 1 1 calc R U . . .
H36B H 0.7302 0.1389 0.4866 0.107 Uiso 1 1 calc R U . . .
H36C H 0.6571 0.1676 0.4241 0.107 Uiso 1 1 calc R U . . .
C38 C 0.1751(10) -0.1212(6) 0.2835(11) 0.056(5) Uani 0.392(8) 1 d . . P . .
H38A H 0.2206 -0.1438 0.2730 0.068 Uiso 0.392(8) 1 calc R U P . .
H38B H 0.1356 -0.1403 0.3063 0.068 Uiso 0.392(8) 1 calc R U P . .
C88 C 0.1070(9) -0.1037(5) 0.2069(9) 0.044(5) Uani 0.392(8) 1 d . . P . .
H88A H 0.0850 -0.1328 0.1780 0.053 Uiso 0.392(8) 1 calc R U P . .
H88B H 0.0513 -0.0885 0.2157 0.053 Uiso 0.392(8) 1 calc R U P . .
C37 C 0.5395(6) 0.1411(3) 0.2740(5) 0.037(3) Uani 0.608(8) 1 d . . P . .
H37A H 0.5959 0.1563 0.3060 0.044 Uiso 0.608(8) 1 calc R U P . .
H37B H 0.4965 0.1671 0.2505 0.044 Uiso 0.608(8) 1 calc R U P . .
C87 C 0.5695(6) 0.1121(3) 0.2151(6) 0.046(3) Uani 0.608(8) 1 d . . P . .
H87A H 0.6198 0.0896 0.2395 0.055 Uiso 0.608(8) 1 calc R U P . .
H87B H 0.5971 0.1352 0.1883 0.055 Uiso 0.608(8) 1 calc R U P . .
C51 C 0.4026(4) 0.1028(2) 0.1391(4) 0.0486(17) Uani 1 1 d . . . . .
C52 C 0.3810(4) 0.1524(2) 0.1209(3) 0.0422(15) Uani 1 1 d . . . . .
C53 C 0.2870(4) 0.1563(2) 0.1040(3) 0.0381(14) Uani 1 1 d . . . . .
C54 C 0.2499(4) 0.1099(2) 0.1123(3) 0.0355(13) Uani 1 1 d . . . . .
C55 C 0.1582(4) 0.0998(2) 0.1096(3) 0.0394(14) Uani 1 1 d . . . . .
H55A H 0.1143 0.1254 0.0970 0.047 Uiso 1 1 calc R U . . .
C56 C 0.1250(4) 0.0556(2) 0.1235(3) 0.0366(14) Uani 1 1 d . . . . .
C57 C 0.0321(4) 0.0460(2) 0.1276(3) 0.0372(14) Uani 1 1 d . . . . .
C58 C 0.0281(4) -0.0010(2) 0.1438(3) 0.0407(15) Uani 1 1 d . . . . .
C59 C 0.1200(4) -0.0216(2) 0.1503(3) 0.0377(14) Uani 1 1 d . . . . .
C60 C 0.1449(4) -0.0691(2) 0.1615(3) 0.0468(16) Uani 1 1 d . . . . .
C61 C 0.2202(4) -0.0893(2) 0.1433(4) 0.0472(16) Uani 1 1 d . . . . .
C62 C 0.2351(4) -0.1399(2) 0.1327(4) 0.0574(19) Uani 1 1 d . . . . .
C63 C 0.3084(4) -0.1434(2) 0.1053(4) 0.061(2) Uani 1 1 d . . . . .
C64 C 0.3436(4) -0.0955(2) 0.1018(4) 0.0508(18) Uani 1 1 d . . . . .
C65 C 0.4253(4) -0.0837(2) 0.0865(4) 0.064(2) Uani 1 1 d . . . . .
H65A H 0.4533 -0.1078 0.0650 0.076 Uiso 1 1 calc R U . . .
C66 C 0.4697(4) -0.0403(3) 0.0995(5) 0.065(2) Uani 1 1 d . . . . .
C67 C 0.5650(5) -0.0306(3) 0.1015(6) 0.095(3) Uani 1 1 d . . . . .
C68 C 0.5883(5) 0.0135(3) 0.1299(6) 0.094(3) Uani 1 1 d . . . . .
C69 C 0.5040(4) 0.0348(3) 0.1415(5) 0.072(2) Uani 1 1 d . . . . .
C70 C 0.4902(4) 0.0815(3) 0.1577(5) 0.081(3) Uani 1 1 d . . . . .
C71 C 0.4490(5) 0.1913(2) 0.1131(4) 0.0521(18) Uani 1 1 d . . . . .
H71A H 0.4226 0.2232 0.1189 0.063 Uiso 1 1 calc R U . . .
H71B H 0.5084 0.1875 0.1515 0.063 Uiso 1 1 calc R U . . .
C72 C 0.4691(5) 0.1893(3) 0.0413(4) 0.069(2) Uani 1 1 d . . . . .
H72A H 0.5084 0.2167 0.0369 0.103 Uiso 1 1 calc R U . . .
H72B H 0.4101 0.1906 0.0031 0.103 Uiso 1 1 calc R U . . .
H72C H 0.5019 0.1593 0.0377 0.103 Uiso 1 1 calc R U . . .
C73 C 0.2269(4) 0.1995(2) 0.0770(4) 0.0466(16) Uani 1 1 d . . . . .
H73A H 0.2650 0.2289 0.0906 0.056 Uiso 1 1 calc R U . . .
H73B H 0.1758 0.2007 0.1000 0.056 Uiso 1 1 calc R U . . .
C74 C 0.1847(5) 0.1987(3) -0.0036(4) 0.068(2) Uani 1 1 d . . . . .
H74A H 0.1443 0.2268 -0.0184 0.102 Uiso 1 1 calc R U . . .
H74B H 0.1477 0.1694 -0.0175 0.102 Uiso 1 1 calc R U . . .
H74C H 0.2350 0.1994 -0.0267 0.102 Uiso 1 1 calc R U . . .
C75 C -0.0450(4) 0.0823(2) 0.1129(3) 0.0467(16) Uani 1 1 d . . . . .
H75A H -0.0176 0.1145 0.1260 0.056 Uiso 1 1 calc R U . . .
H75B H -0.0860 0.0752 0.1435 0.056 Uiso 1 1 calc R U . . .
C76 C -0.1036(5) 0.0830(3) 0.0361(4) 0.067(2) Uani 1 1 d . . . . .
H76A H -0.1565 0.1050 0.0308 0.101 Uiso 1 1 calc R U . . .
H76B H -0.1272 0.0506 0.0216 0.101 Uiso 1 1 calc R U . . .
H76C H -0.0652 0.0939 0.0059 0.101 Uiso 1 1 calc R U . . .
C77 C -0.0572(4) -0.0288(2) 0.1465(3) 0.0443(16) Uani 1 1 d . . . . .
H77A H -0.1046 -0.0062 0.1542 0.053 Uiso 1 1 calc R U . . .
H77B H -0.0400 -0.0511 0.1876 0.053 Uiso 1 1 calc R U . . .
C78 C -0.1004(4) -0.0578(3) 0.0780(4) 0.065(2) Uani 1 1 d . . . . .
H78A H -0.1574 -0.0738 0.0816 0.097 Uiso 1 1 calc R U . . .
H78B H -0.0554 -0.0819 0.0720 0.097 Uiso 1 1 calc R U . . .
H78C H -0.1158 -0.0360 0.0370 0.097 Uiso 1 1 calc R U . . .
C79 C 0.1752(5) -0.1803(3) 0.1462(5) 0.088(3) Uani 1 1 d . . . . .
H79A H 0.1626 -0.1749 0.1925 0.105 Uiso 1 1 calc R U . . .
H79B H 0.2103 -0.2108 0.1496 0.105 Uiso 1 1 calc R U . . .
C80 C 0.0812(5) -0.1854(3) 0.0878(5) 0.088(3) Uani 1 1 d . . . . .
H80A H 0.0476 -0.2136 0.0978 0.132 Uiso 1 1 calc R U . . .
H80B H 0.0929 -0.1893 0.0413 0.132 Uiso 1 1 calc R U . . .
H80C H 0.0433 -0.1565 0.0872 0.132 Uiso 1 1 calc R U . . .
C81 C 0.3451(5) -0.1878(3) 0.0797(6) 0.084(3) Uani 1 1 d . . . . .
H81A H 0.4128 -0.1837 0.0854 0.101 Uiso 1 1 calc R U . . .
H81B H 0.3378 -0.2152 0.1099 0.101 Uiso 1 1 calc R U . . .
C82 C 0.2968(5) -0.1994(3) 0.0040(6) 0.099(4) Uani 1 1 d . . . . .
H82A H 0.3229 -0.2290 -0.0094 0.148 Uiso 1 1 calc R U . . .
H82B H 0.3060 -0.1730 -0.0265 0.148 Uiso 1 1 calc R U . . .
H82C H 0.2298 -0.2037 -0.0020 0.148 Uiso 1 1 calc R U . . .
C83A C 0.6305(11) -0.0692(7) 0.0977(8) 0.040(5) Uani 0.511(18) 1 d D . P A 1
H83A H 0.6068 -0.1012 0.1071 0.049 Uiso 0.5107 1 d . U P A 1
H83B H 0.6933 -0.0639 0.1309 0.049 Uiso 0.5107 1 d . U P A 1
C84A C 0.6295(14) -0.0641(8) 0.0206(10) 0.052(5) Uani 0.511(18) 1 d D . P A 1
H84A H 0.6710 -0.0883 0.0093 0.078 Uiso 0.511(18) 1 calc R U P A 1
H84B H 0.6513 -0.0320 0.0127 0.078 Uiso 0.511(18) 1 calc R U P A 1
H84C H 0.5657 -0.0689 -0.0103 0.078 Uiso 0.511(18) 1 calc R U P A 1
C83 C 0.6208(12) -0.0639(7) 0.0549(13) 0.049(6) Uani 0.489(18) 1 d D . P A 2
H83C H 0.5757 -0.0784 0.0122 0.059 Uiso 0.4893 1 d . U P A 2
H83D H 0.6664 -0.0442 0.0386 0.059 Uiso 0.4893 1 d . U P A 2
C84 C 0.6688(9) -0.1017(6) 0.1083(7) 0.051(5) Uani 0.489(18) 1 d D . P A 2
H84D H 0.7075 -0.1221 0.0874 0.077 Uiso 0.489(18) 1 calc R U P A 2
H84E H 0.6216 -0.1214 0.1211 0.077 Uiso 0.489(18) 1 calc R U P A 2
H84F H 0.7085 -0.0860 0.1512 0.077 Uiso 0.489(18) 1 calc R U P A 2
C85A C 0.6853(16) 0.0362(8) 0.1580(11) 0.042(6) Uani 0.50(2) 1 d D U P B 1
H85A H 0.7348 0.0106 0.1642 0.050 Uiso 0.5049 1 d . U P B 1
H85B H 0.6927 0.0523 0.2037 0.050 Uiso 0.5049 1 d . U P B 1
C86A C 0.6843(9) 0.0708(7) 0.0966(8) 0.052(5) Uani 0.50(2) 1 d D . P B 1
H86A H 0.7468 0.0846 0.1040 0.078 Uiso 0.50(2) 1 calc R U P B 1
H86B H 0.6392 0.0966 0.0953 0.078 Uiso 0.50(2) 1 calc R U P B 1
H86C H 0.6663 0.0532 0.0514 0.078 Uiso 0.50(2) 1 calc R U P B 1
C85 C 0.6765(14) 0.0404(9) 0.1214(13) 0.053(7) Uani 0.50(2) 1 d D . P B 3
H85C H 0.7037 0.0273 0.0860 0.063 Uiso 0.4951 1 d . U P B 3
H85D H 0.6635 0.0763 0.1109 0.063 Uiso 0.4951 1 d . U P B 3
C86 C 0.7400(12) 0.0345(5) 0.1971(10) 0.058(5) Uani 0.50(2) 1 d D . P B 3
H86D H 0.7931 0.0566 0.2048 0.088 Uiso 0.50(2) 1 calc R U P B 3
H86E H 0.7630 0.0014 0.2042 0.088 Uiso 0.50(2) 1 calc R U P B 3
H86F H 0.7047 0.0419 0.2311 0.088 Uiso 0.50(2) 1 calc R U P B 3
Sb1 Sb 0.84438(7) 0.18695(4) 0.25017(5) 0.0541(4) Uani 0.849(5) 1 d . . P C 1
F1 F 0.9490(7) 0.1695(4) 0.2260(10) 0.269(9) Uani 0.849(5) 1 d . . P C 1
F2 F 0.8155(5) 0.1219(2) 0.2616(4) 0.106(2) Uani 0.849(5) 1 d . . P C 1
F3 F 0.7422(5) 0.2058(2) 0.2752(5) 0.112(3) Uani 0.849(5) 1 d . . P C 1
F4 F 0.9046(7) 0.1878(4) 0.3472(5) 0.190(5) Uani 0.849(5) 1 d . . P C 1
F5 F 0.8704(8) 0.2497(2) 0.2381(6) 0.174(5) Uani 0.849(5) 1 d . . P C 1
F6 F 0.7808(8) 0.1802(4) 0.1600(5) 0.203(5) Uani 0.849(5) 1 d . . P C 1
Sb1A Sb 0.8725(6) 0.1984(2) 0.2344(3) 0.0721(19) Uiso 0.151(5) 1 d . . P C 2
F1A F 0.8076(15) 0.2406(9) 0.1706(14) 0.049(7) Uiso 0.151(5) 1 d . . P C 2
F2A F 0.786(3) 0.1473(16) 0.185(2) 0.100(12) Uiso 0.151(5) 1 d . . P C 2
F3A F 0.967(2) 0.1568(10) 0.2397(13) 0.035(6) Uiso 0.151(5) 1 d . . P C 2
F4A F 0.885(2) 0.1385(12) 0.2968(18) 0.077(9) Uiso 0.151(5) 1 d . . P C 2
F5A F 0.807(3) 0.2050(12) 0.3112(18) 0.076(10) Uiso 0.151(5) 1 d . . P C 2
F6A F 0.947(3) 0.2283(17) 0.298(2) 0.112(13) Uiso 0.151(5) 1 d . . P C 2
C1S C 0.0487(3) -0.2805(2) -0.0805(4) 0.113(3) Uiso 1 1 d G . . . .
H1SA H 0.1090 -0.2685 -0.0791 0.136 Uiso 1 1 calc R U . . .
C2S C 0.0289(4) -0.2930(2) -0.0177(3) 0.110(3) Uiso 1 1 d G . . . .
H2SA H 0.0755 -0.2897 0.0267 0.132 Uiso 1 1 calc R U . . .
C3S C -0.0592(5) -0.3105(2) -0.0198(3) 0.113(3) Uiso 1 1 d G . . . .
H3SA H -0.0728 -0.3191 0.0232 0.136 Uiso 1 1 calc R U . . .
C4S C -0.1274(3) -0.3154(2) -0.0847(3) 0.081(2) Uiso 1 1 d G . . . .
H4SA H -0.1877 -0.3273 -0.0862 0.097 Uiso 1 1 calc R U . . .
C5S C -0.1076(4) -0.3028(2) -0.1476(3) 0.073(2) Uiso 1 1 d G . . . .
H5SA H -0.1542 -0.3062 -0.1920 0.088 Uiso 1 1 calc R U . . .
C6S C -0.0195(4) -0.2854(2) -0.1455(3) 0.088(3) Uiso 1 1 d G . . . .
H6SA H -0.0059 -0.2768 -0.1884 0.106 Uiso 1 1 calc R U . . .
C7S C 0.4476(4) 0.06660(18) -0.2771(3) 0.106(3) Uiso 1 1 d G . . . .
H7SA H 0.4784 0.0369 -0.2784 0.127 Uiso 1 1 calc R U . . .
C8S C 0.3516(4) 0.06753(18) -0.2868(3) 0.088(3) Uiso 1 1 d G . . . .
H8SA H 0.3167 0.0385 -0.2947 0.106 Uiso 1 1 calc R U . . .
C9S C 0.3064(3) 0.1110(2) -0.2848(3) 0.088(3) Uiso 1 1 d G . . . .
H9SA H 0.2408 0.1116 -0.2914 0.106 Uiso 1 1 calc R U . . .
C10S C 0.3574(4) 0.15353(17) -0.2731(3) 0.083(2) Uiso 1 1 d G . . . .
H10A H 0.3266 0.1832 -0.2718 0.100 Uiso 1 1 calc R U . . .
C11S C 0.4534(4) 0.15260(19) -0.2634(3) 0.084(3) Uiso 1 1 d G . . . .
H11A H 0.4882 0.1817 -0.2555 0.101 Uiso 1 1 calc R U . . .
C12S C 0.4985(3) 0.1091(2) -0.2654(3) 0.105(3) Uiso 1 1 d G . . . .
H12A H 0.5642 0.1085 -0.2588 0.126 Uiso 1 1 calc R U . . .

loop_
_atom_site_aniso_label
_atom_site_aniso_U_11
_atom_site_aniso_U_22
_atom_site_aniso_U_33
_atom_site_aniso_U_23
_atom_site_aniso_U_13
_atom_site_aniso_U_12
Fe1 0.0306(4) 0.0285(5) 0.0552(6) -0.0057(4) 0.0071(4) -0.0028(3)
Fe2 0.0265(4) 0.0372(5) 0.0552(6) -0.0011(4) 0.0057(4) -0.0058(3)
N1 0.031(2) 0.027(3) 0.051(3) -0.006(2) 0.011(2) -0.0047(19)
N2 0.039(3) 0.030(3) 0.050(3) -0.008(2) 0.012(2) -0.009(2)
N3 0.043(3) 0.026(3) 0.068(4) -0.008(3) 0.015(3) -0.001(2)
N4 0.033(3) 0.031(3) 0.061(4) -0.007(3) 0.005(2) -0.001(2)
N51 0.030(3) 0.031(3) 0.056(4) -0.001(2) 0.009(2) -0.006(2)
N52 0.027(2) 0.046(3) 0.041(3) 0.000(2) 0.003(2) -0.006(2)
N53 0.025(2) 0.037(3) 0.060(4) -0.002(3) -0.002(2) -0.003(2)
N54 0.030(3) 0.047(3) 0.081(4) -0.008(3) 0.007(3) -0.008(2)
O1 0.0223(18) 0.0171(18) 0.043(2) -0.0049(16) 0.0013(16) 0.0005(14)
C1 0.033(3) 0.031(3) 0.040(4) 0.000(3) 0.005(3) -0.005(2)
C2 0.037(3) 0.033(3) 0.040(4) -0.004(3) 0.007(3) 0.001(2)
C3 0.033(3) 0.042(4) 0.032(4) -0.010(3) 0.002(3) 0.000(2)
C4 0.036(3) 0.034(3) 0.036(4) -0.006(3) 0.007(3) -0.005(2)
C5 0.037(3) 0.039(4) 0.036(4) -0.005(3) 0.010(3) 0.002(3)
C6 0.028(3) 0.046(4) 0.037(4) -0.008(3) 0.001(3) 0.000(3)
C7 0.034(3) 0.051(4) 0.036(4) -0.001(3) 0.008(3) -0.008(3)
C8 0.033(3) 0.052(4) 0.038(4) -0.008(3) 0.006(3) -0.014(3)
C9 0.040(3) 0.040(4) 0.053(4) -0.009(3) 0.008(3) -0.017(3)
C10 0.047(4) 0.036(4) 0.145(8) -0.025(5) 0.035(5) -0.009(3)
C11 0.064(5) 0.029(4) 0.097(6) -0.015(4) 0.035(4) -0.003(3)
C12 0.067(5) 0.030(4) 0.110(7) -0.009(4) 0.040(5) -0.002(3)
C13 0.081(5) 0.034(4) 0.069(5) -0.005(4) 0.031(4) 0.007(3)
C14 0.061(4) 0.031(3) 0.054(5) -0.006(3) 0.018(4) 0.004(3)
C15 0.043(4) 0.039(4) 0.060(5) -0.006(3) 0.005(3) 0.010(3)
C16 0.035(3) 0.034(4) 0.069(5) -0.008(3) 0.010(3) 0.001(3)
C17 0.025(3) 0.041(4) 0.066(5) -0.012(3) 0.000(3) 0.002(3)
C18 0.033(3) 0.040(4) 0.081(6) -0.007(4) 0.004(3) -0.006(3)
C19 0.032(3) 0.036(4) 0.060(5) -0.005(3) 0.008(3) -0.006(3)
C20 0.026(3) 0.034(3) 0.065(5) -0.006(3) 0.001(3) -0.008(2)
C21 0.049(4) 0.032(3) 0.051(4) -0.002(3) 0.005(3) -0.003(3)
C22 0.077(5) 0.046(4) 0.062(5) -0.006(4) 0.000(4) -0.027(4)
C23 0.038(3) 0.049(4) 0.058(5) -0.002(3) 0.014(3) 0.009(3)
C24 0.070(5) 0.052(4) 0.061(5) -0.003(4) 0.020(4) 0.023(3)
C25 0.034(3) 0.055(4) 0.056(5) 0.001(4) 0.012(3) -0.002(3)
C26 0.039(4) 0.070(5) 0.069(5) 0.002(4) 0.020(4) 0.000(3)
C27 0.047(4) 0.058(4) 0.055(5) 0.002(4) 0.011(3) -0.020(3)
C28 0.057(4) 0.067(5) 0.065(5) 0.010(4) 0.014(4) -0.018(4)
C29 0.064(5) 0.034(4) 0.122(8) 0.004(4) 0.024(5) 0.006(3)
C30 0.099(6) 0.036(4) 0.104(8) -0.012(5) -0.014(5) 0.005(4)
C31 0.080(5) 0.040(4) 0.062(5) 0.000(4) 0.012(4) 0.001(3)
C32 0.083(5) 0.061(5) 0.056(5) 0.002(4) 0.007(4) 0.031(4)
C33 0.034(3) 0.053(4) 0.068(5) -0.004(4) -0.009(3) 0.005(3)
C34 0.047(4) 0.071(5) 0.067(5) 0.006(4) 0.003(4) 0.021(4)
C35 0.037(4) 0.053(4) 0.097(6) -0.003(4) 0.007(4) -0.003(3)
C36 0.050(4) 0.059(5) 0.092(6) -0.009(4) -0.001(4) -0.019(3)
C38 0.033(8) 0.031(9) 0.105(16) 0.002(9) 0.020(9) 0.000(7)
C88 0.019(7) 0.043(9) 0.068(12) -0.026(8) 0.006(7) -0.016(6)
C37 0.020(4) 0.026(5) 0.066(7) -0.008(5) 0.015(5) -0.005(3)
C87 0.020(5) 0.037(6) 0.082(9) -0.015(5) 0.017(5) -0.009(4)
C51 0.026(3) 0.044(4) 0.074(5) -0.006(3) 0.012(3) -0.008(3)
C52 0.046(4) 0.032(3) 0.054(4) -0.007(3) 0.023(3) -0.008(3)
C53 0.042(3) 0.030(3) 0.047(4) -0.005(3) 0.018(3) -0.003(2)
C54 0.032(3) 0.042(4) 0.032(3) -0.009(3) 0.008(3) -0.002(2)
C55 0.033(3) 0.046(4) 0.038(4) -0.001(3) 0.009(3) -0.001(3)
C56 0.028(3) 0.047(4) 0.030(4) -0.003(3) 0.002(2) -0.002(2)
C57 0.027(3) 0.056(4) 0.027(3) -0.005(3) 0.005(2) -0.002(3)
C58 0.026(3) 0.054(4) 0.040(4) -0.005(3) 0.006(3) -0.012(3)
C59 0.031(3) 0.041(4) 0.038(4) -0.003(3) 0.006(3) -0.010(2)
C60 0.041(4) 0.051(4) 0.042(4) -0.003(3) 0.001(3) -0.021(3)
C61 0.028(3) 0.046(4) 0.056(5) 0.002(3) -0.007(3) -0.010(3)
C62 0.037(4) 0.052(4) 0.064(5) 0.015(4) -0.017(3) -0.007(3)
C63 0.029(3) 0.039(4) 0.094(6) 0.003(4) -0.017(3) -0.002(3)
C64 0.032(3) 0.038(4) 0.068(5) -0.002(3) -0.009(3) -0.003(3)
C65 0.025(3) 0.050(4) 0.108(7) -0.016(4) 0.006(4) -0.003(3)
C66 0.026(3) 0.050(4) 0.113(7) -0.010(4) 0.011(4) -0.003(3)
C67 0.030(4) 0.051(5) 0.201(11) -0.017(6) 0.028(5) -0.004(3)
C68 0.027(4) 0.050(5) 0.202(11) -0.013(6) 0.028(5) -0.004(3)
C69 0.027(3) 0.047(4) 0.136(8) 0.003(5) 0.015(4) -0.003(3)
C70 0.031(4) 0.046(4) 0.158(9) 0.012(5) 0.014(4) -0.011(3)
C71 0.054(4) 0.036(4) 0.072(5) -0.005(3) 0.027(4) -0.012(3)
C72 0.074(5) 0.066(5) 0.081(6) -0.008(4) 0.046(5) -0.029(4)
C73 0.048(4) 0.030(3) 0.062(5) -0.004(3) 0.017(3) -0.003(3)
C74 0.068(5) 0.053(5) 0.076(6) 0.010(4) 0.010(4) 0.010(4)
C75 0.030(3) 0.060(4) 0.050(4) 0.000(3) 0.012(3) 0.000(3)
C76 0.047(4) 0.088(6) 0.062(5) 0.000(4) 0.007(4) 0.013(4)
C77 0.030(3) 0.054(4) 0.048(4) -0.002(3) 0.011(3) -0.006(3)
C78 0.042(4) 0.088(6) 0.061(5) -0.011(4) 0.008(4) -0.026(4)
C79 0.045(4) 0.075(6) 0.122(8) 0.043(5) -0.008(4) -0.006(4)
C80 0.048(4) 0.047(5) 0.140(9) 0.013(5) -0.018(5) -0.018(3)
C81 0.037(4) 0.042(4) 0.158(10) 0.010(5) 0.003(5) 0.003(3)
C82 0.050(5) 0.070(6) 0.175(11) -0.047(6) 0.028(6) 0.009(4)
C83A 0.031(8) 0.056(12) 0.035(10) -0.001(9) 0.011(8) -0.002(7)
C84A 0.040(9) 0.074(11) 0.043(13) -0.002(10) 0.012(9) 0.007(7)
C83 0.036(9) 0.071(12) 0.045(17) 0.005(15) 0.018(14) -0.008(7)
C84 0.030(7) 0.054(11) 0.062(11) -0.012(8) 0.001(7) 0.004(7)
C85A 0.024(10) 0.051(10) 0.046(12) -0.018(10) 0.005(11) -0.002(6)
C86A 0.036(7) 0.051(12) 0.063(11) -0.009(9) 0.006(7) 0.003(7)
C85 0.024(9) 0.049(14) 0.083(18) -0.007(16) 0.013(13) -0.004(7)
C86 0.021(8) 0.072(10) 0.075(13) -0.013(9) 0.001(9) -0.024(7)
Sb1 0.0484(4) 0.0528(5) 0.0624(5) -0.0123(4) 0.0181(3) 0.0067(3)
F1 0.114(8) 0.180(11) 0.56(2) -0.211(13) 0.165(12) -0.017(7)
F2 0.108(5) 0.072(4) 0.140(6) 0.009(4) 0.041(5) 0.031(4)
F3 0.093(5) 0.075(4) 0.199(8) 0.047(4) 0.089(5) 0.038(3)
F4 0.192(9) 0.218(11) 0.105(7) -0.041(7) -0.046(6) 0.049(8)
F5 0.309(12) 0.042(4) 0.272(13) -0.044(5) 0.243(12) -0.049(5)
F6 0.313(13) 0.118(8) 0.099(7) -0.009(6) -0.069(7) 0.011(7)

loop_
_atom_type_symbol
_atom_type_description
_atom_type_scat_dispersion_real
_atom_type_scat_dispersion_imag
_atom_type_scat_source
C C 0.0033 0.0016 'International Tables Vol C Tables 4.2.6.8 and 6.1.1.4'
H H 0.0000 0.0000 'International Tables Vol C Tables 4.2.6.8 and 6.1.1.4'
N N 0.0061 0.0033 'International Tables Vol C Tables 4.2.6.8 and 6.1.1.4'
O O 0.0106 0.0060 'International Tables Vol C Tables 4.2.6.8 and 6.1.1.4'
F F 0.0171 0.0103 'International Tables Vol C Tables 4.2.6.8 and 6.1.1.4'
Fe Fe 0.3463 0.8444 'International Tables Vol C Tables 4.2.6.8 and 6.1.1.4'
Sb Sb -0.5866 1.5461 'International Tables Vol C Tables 4.2.6.8 and 6.1.1.4'

loop_
_geom_angle_atom_site_label_1
_geom_angle_atom_site_label_2
_geom_angle_atom_site_label_3
_geom_angle
O1 Fe1 N3 100.08(19)
O1 Fe1 N1 95.75(18)
N3 Fe1 N1 164.2(2)
O1 Fe1 N4 99.01(18)
N3 Fe1 N4 89.8(2)
N1 Fe1 N4 87.46(19)
O1 Fe1 N2 98.90(18)
N3 Fe1 N2 87.5(2)
N1 Fe1 N2 90.26(18)
N4 Fe1 N2 162.1(2)
O1 Fe2 N53 96.01(19)
O1 Fe2 N54 96.2(2)
N53 Fe2 N54 90.3(2)
O1 Fe2 N52 99.78(18)
N53 Fe2 N52 87.62(19)
N54 Fe2 N52 164.0(2)
O1 Fe2 N51 102.24(18)
N53 Fe2 N51 161.7(2)
N54 Fe2 N51 87.0(2)
N52 Fe2 N51 90.01(19)
C4 N1 C1 105.2(5)
C4 N1 Fe1 127.3(4)
C1 N1 Fe1 126.7(4)
C6 N2 C9 105.4(5)
C6 N2 Fe1 127.6(4)
C9 N2 Fe1 126.9(4)
C14 N3 C11 104.4(5)
C14 N3 Fe1 128.3(4)
C11 N3 Fe1 126.8(5)
C16 N4 C19 106.6(5)
C16 N4 Fe1 127.3(4)
C19 N4 Fe1 125.6(4)
C54 N51 C51 105.5(5)
C54 N51 Fe2 127.9(4)
C51 N51 Fe2 126.5(4)
C56 N52 C59 106.3(4)
C56 N52 Fe2 127.6(4)
C59 N52 Fe2 125.8(4)
C61 N53 C64 105.3(5)
C61 N53 Fe2 126.2(4)
C64 N53 Fe2 127.8(4)
C69 N54 C66 107.3(5)
C69 N54 Fe2 124.2(5)
C66 N54 Fe2 127.5(4)
Fe1 O1 Fe2 152.11(19)
Fe1 O1 H1 100.9(11)
Fe2 O1 H1 100.8(11)
N1 C1 C20 122.5(5)
N1 C1 C2 110.2(5)
C20 C1 C2 127.2(5)
C3 C2 C1 106.5(5)
C3 C2 C21 123.1(5)
C1 C2 C21 129.4(5)
C2 C3 C4 107.3(5)
C2 C3 C23 127.5(6)
C4 C3 C23 125.2(5)
N1 C4 C5 124.4(5)
N1 C4 C3 110.7(5)
C5 C4 C3 124.8(5)
C6 C5 C4 125.8(5)
C6 C5 H5A 117.1
C4 C5 H5A 117.1
C5 C6 N2 124.3(5)
C5 C6 C7 125.0(5)
N2 C6 C7 110.6(5)
C8 C7 C6 106.1(5)
C8 C7 C25 129.6(5)
C6 C7 C25 124.3(6)
C7 C8 C9 107.4(5)
C7 C8 C27 126.2(5)
C9 C8 C27 126.0(6)
N2 C9 C10 123.8(5)
N2 C9 C8 110.3(5)
C10 C9 C8 125.6(5)
C11 C10 C9 123.0(6)
C11 C10 C38 124.4(7)
C9 C10 C38 106.0(8)
N3 C11 C10 122.9(6)
N3 C11 C12 111.0(6)
C10 C11 C12 125.4(6)
C13 C12 C11 106.7(6)
C13 C12 C29 125.7(7)
C11 C12 C29 127.6(7)
C12 C13 C14 106.9(6)
C12 C13 C31 129.4(7)
C14 C13 C31 123.8(7)
N3 C14 C15 124.0(6)
N3 C14 C13 110.6(6)
C15 C14 C13 125.1(6)
C16 C15 C14 125.1(6)
C16 C15 H15A 117.4
C14 C15 H15A 117.4
C15 C16 N4 124.8(5)
C15 C16 C17 124.8(6)
N4 C16 C17 110.2(6)
C18 C17 C16 106.8(5)
C18 C17 C33 129.1(6)
C16 C17 C33 124.1(6)
C17 C18 C19 108.2(5)
C17 C18 C35 125.3(6)
C19 C18 C35 126.3(6)
C20 C19 N4 124.7(5)
C20 C19 C18 126.8(5)
N4 C19 C18 108.2(5)
C19 C20 C1 122.9(5)
C19 C20 C37 119.5(6)
C1 C20 C37 117.1(6)
C2 C21 C22 114.4(5)
C2 C21 H21A 108.7
C22 C21 H21A 108.7
C2 C21 H21B 108.7
C22 C21 H21B 108.7
H21A C21 H21B 107.6
C21 C22 H22A 109.5
C21 C22 H22B 109.5
H22A C22 H22B 109.5
C21 C22 H22C 109.5
H22A C22 H22C 109.5
H22B C22 H22C 109.5
C3 C23 C24 113.6(6)
C3 C23 H23A 108.8
C24 C23 H23A 108.8
C3 C23 H23B 108.8
C24 C23 H23B 108.8
H23A C23 H23B 107.7
C23 C24 H24A 109.5
C23 C24 H24B 109.5
H24A C24 H24B 109.5
C23 C24 H24C 109.5
H24A C24 H24C 109.5
H24B C24 H24C 109.5
C7 C25 C26 113.9(5)
C7 C25 H25A 108.8
C26 C25 H25A 108.8
C7 C25 H25B 108.8
C26 C25 H25B 108.8
H25A C25 H25B 107.7
C25 C26 H26A 109.5
C25 C26 H26B 109.5
H26A C26 H26B 109.5
C25 C26 H26C 109.5
H26A C26 H26C 109.5
H26B C26 H26C 109.5
C28 C27 C8 111.8(5)
C28 C27 H27A 109.3
C8 C27 H27A 109.3
C28 C27 H27B 109.3
C8 C27 H27B 109.3
H27A C27 H27B 107.9
C27 C28 H28A 109.5
C27 C28 H28B 109.5
H28A C28 H28B 109.5
C27 C28 H28C 109.5
H28A C28 H28C 109.5
H28B C28 H28C 109.5
C12 C29 C30 112.3(7)
C12 C29 H29A 109.1
C30 C29 H29A 109.1
C12 C29 H29B 109.1
C30 C29 H29B 109.1
H29A C29 H29B 107.9
C29 C30 H30A 109.5
C29 C30 H30B 109.5
H30A C30 H30B 109.5
C29 C30 H30C 109.5
H30A C30 H30C 109.5
H30B C30 H30C 109.5
C13 C31 C32 114.2(6)
C13 C31 H31A 108.7
C32 C31 H31A 108.7
C13 C31 H31B 108.7
C32 C31 H31B 108.7
H31A C31 H31B 107.6
C31 C32 H32A 109.5
C31 C32 H32B 109.5
H32A C32 H32B 109.5
C31 C32 H32C 109.5
H32A C32 H32C 109.5
H32B C32 H32C 109.5
C17 C33 C34 113.3(6)
C17 C33 H33A 108.9
C34 C33 H33A 108.9
C17 C33 H33B 108.9
C34 C33 H33B 108.9
H33A C33 H33B 107.7
C33 C34 H34A 109.5
C33 C34 H34B 109.5
H34A C34 H34B 109.5
C33 C34 H34C 109.5
H34A C34 H34C 109.5
H34B C34 H34C 109.5
C18 C35 C36 112.2(6)
C18 C35 H35A 109.2
C36 C35 H35A 109.2
C18 C35 H35B 109.2
C36 C35 H35B 109.2
H35A C35 H35B 107.9
C35 C36 H36A 109.5
C35 C36 H36B 109.5
H36A C36 H36B 109.5
C35 C36 H36C 109.5
H36A C36 H36C 109.5
H36B C36 H36C 109.5
C88 C38 C10 123.9(11)
C88 C38 H38A 106.4
C10 C38 H38A 106.4
C88 C38 H38B 106.4
C10 C38 H38B 106.4
H38A C38 H38B 106.4
C60 C88 C38 119.3(10)
C60 C88 H88A 107.5
C38 C88 H88A 107.5
C60 C88 H88B 107.5
C38 C88 H88B 107.5
H88A C88 H88B 107.0
C20 C37 C87 115.2(7)
C20 C37 H37A 108.5
C87 C37 H37A 108.5
C20 C37 H37B 108.5
C87 C37 H37B 108.5
H37A C37 H37B 107.5
C37 C87 C70 118.3(7)
C37 C87 H87A 107.7
C70 C87 H87A 107.7
C37 C87 H87B 107.7
C70 C87 H87B 107.7
H87A C87 H87B 107.1
N51 C51 C70 122.4(6)
N51 C51 C52 110.3(5)
C70 C51 C52 127.1(5)
C53 C52 C51 106.4(5)
C53 C52 C71 126.5(6)
C51 C52 C71 126.8(5)
C52 C53 C54 107.9(5)
C52 C53 C73 128.7(5)
C54 C53 C73 123.4(5)
N51 C54 C55 124.1(5)
N51 C54 C53 109.7(5)
C55 C54 C53 126.0(5)
C54 C55 C56 125.3(5)
C54 C55 H55A 117.4
C56 C55 H55A 117.4
C55 C56 N52 124.4(5)
C55 C56 C57 125.6(5)
N52 C56 C57 110.0(5)
C58 C57 C56 107.5(5)
C58 C57 C75 128.0(5)
C56 C57 C75 124.5(6)
C57 C58 C59 107.4(5)
C57 C58 C77 127.0(5)
C59 C58 C77 125.3(6)
C60 C59 N52 124.2(5)
C60 C59 C58 126.7(5)
N52 C59 C58 108.8(5)
C59 C60 C61 123.3(5)
C59 C60 C88 124.9(8)
C61 C60 C88 110.8(8)
N53 C61 C60 123.1(6)
N53 C61 C62 109.9(6)
C60 C61 C62 126.7(6)
C63 C62 C61 107.5(6)
C63 C62 C79 127.1(7)
C61 C62 C79 125.3(7)
C62 C63 C64 107.4(6)
C62 C63 C81 127.4(6)
C64 C63 C81 125.2(7)
C65 C64 N53 123.7(6)
C65 C64 C63 126.1(6)
N53 C64 C63 109.8(6)
C66 C65 C64 125.7(7)
C66 C65 H65A 117.1
C64 C65 H65A 117.1
C65 C66 N54 124.4(6)
C65 C66 C67 126.5(6)
N54 C66 C67 108.6(6)
C68 C67 C66 108.5(7)
C68 C67 C83A 126.1(8)
C66 C67 C83A 121.9(9)
C68 C67 C83 128.1(9)
C66 C67 C83 121.4(9)
C67 C68 C69 107.6(6)
C67 C68 C85A 129.0(11)
C69 C68 C85A 122.7(11)
C67 C68 C85 121.1(11)
C69 C68 C85 127.4(11)
C70 C69 N54 123.7(6)
C70 C69 C68 127.8(6)
N54 C69 C68 107.8(6)
C69 C70 C51 122.5(6)
C69 C70 C87 122.1(7)
C51 C70 C87 113.9(7)
C72 C71 C52 112.3(5)
C72 C71 H71A 109.1
C52 C71 H71A 109.1
C72 C71 H71B 109.1
C52 C71 H71B 109.1
H71A C71 H71B 107.9
C71 C72 H72A 109.5
C71 C72 H72B 109.5
H72A C72 H72B 109.5
C71 C72 H72C 109.5
H72A C72 H72C 109.5
H72B C72 H72C 109.5
C53 C73 C74 112.5(5)
C53 C73 H73A 109.1
C74 C73 H73A 109.1
C53 C73 H73B 109.1
C74 C73 H73B 109.1
H73A C73 H73B 107.8
C73 C74 H74A 109.5
C73 C74 H74B 109.5
H74A C74 H74B 109.5
C73 C74 H74C 109.5
H74A C74 H74C 109.5
H74B C74 H74C 109.5
C57 C75 C76 113.3(5)
C57 C75 H75A 108.9
C76 C75 H75A 108.9
C57 C75 H75B 108.9
C76 C75 H75B 108.9
H75A C75 H75B 107.7
C75 C76 H76A 109.5
C75 C76 H76B 109.5
H76A C76 H76B 109.5
C75 C76 H76C 109.5
H76A C76 H76C 109.5
H76B C76 H76C 109.5
C58 C77 C78 112.7(5)
C58 C77 H77A 109.0
C78 C77 H77A 109.0
C58 C77 H77B 109.0
C78 C77 H77B 109.0
H77A C77 H77B 107.8
C77 C78 H78A 109.5
C77 C78 H78B 109.5
H78A C78 H78B 109.5
C77 C78 H78C 109.5
H78A C78 H78C 109.5
H78B C78 H78C 109.5
C62 C79 C80 113.4(6)
C62 C79 H79A 108.9
C80 C79 H79A 108.9
C62 C79 H79B 108.9
C80 C79 H79B 108.9
H79A C79 H79B 107.7
C79 C80 H80A 109.5
C79 C80 H80B 109.5
H80A C80 H80B 109.5
C79 C80 H80C 109.5
H80A C80 H80C 109.5
H80B C80 H80C 109.5
C82 C81 C63 113.2(6)
C82 C81 H81A 108.9
C63 C81 H81A 108.9
C82 C81 H81B 108.9
C63 C81 H81B 108.9
H81A C81 H81B 107.8
C81 C82 H82A 109.5
C81 C82 H82B 109.5
H82A C82 H82B 109.5
C81 C82 H82C 109.5
H82A C82 H82C 109.5
H82B C82 H82C 109.5
C67 C83A C84A 99.5(14)
C67 C83A H83A 111.6
C84A C83A H83A 111.4
C67 C83A H83B 112.1
C84A C83A H83B 112.4
H83A C83A H83B 109.5
C83A C84A H84A 109.5
C83A C84A H84B 109.5
H84A C84A H84B 109.5
C83A C84A H84C 109.5
H84A C84A H84C 109.5
H84B C84A H84C 109.5
C84 C83 C67 102.6(16)
C84 C83 H83C 111.8
C67 C83 H83C 111.1
C84 C83 H83D 111.9
C67 C83 H83D 111.2
H83C C83 H83D 108.2
C83 C84 H84D 109.5
C83 C84 H84E 109.5
H84D C84 H84E 109.5
C83 C84 H84F 109.5
H84D C84 H84F 109.5
H84E C84 H84F 109.5
C68 C85A C86A 100.4(16)
C68 C85A H85A 109.5
C86A C85A H85A 112.5
C68 C85A H85B 111.4
C86A C85A H85B 113.8
H85A C85A H85B 109.0
C85A C86A H86A 109.5
C85A C86A H86B 109.5
H86A C86A H86B 109.5
C85A C86A H86C 109.5
H86A C86A H86C 109.5
H86B C86A H86C 109.5
C86 C85 C68 98.9(17)
C86 C85 H85C 112.7
C68 C85 H85C 115.6
C86 C85 H85D 109.2
C68 C85 H85D 111.8
H85C C85 H85D 108.4
C85 C86 H86D 109.5
C85 C86 H86E 109.5
H86D C86 H86E 109.5
C85 C86 H86F 109.5
H86D C86 H86F 109.5
H86E C86 H86F 109.5
F6 Sb1 F3 92.8(5)
F6 Sb1 F1 88.1(7)
F3 Sb1 F1 178.4(4)
F6 Sb1 F5 92.6(5)
F3 Sb1 F5 89.1(3)
F1 Sb1 F5 89.5(5)
F6 Sb1 F4 173.5(6)
F3 Sb1 F4 85.3(4)
F1 Sb1 F4 94.0(7)
F5 Sb1 F4 93.6(5)
F6 Sb1 F2 86.7(4)
F3 Sb1 F2 90.4(3)
F1 Sb1 F2 91.0(5)
F5 Sb1 F2 179.1(5)
F4 Sb1 F2 87.2(4)
F6A Sb1A F1A 108(2)
F6A Sb1A F3A 86.0(17)
F1A Sb1A F3A 136.1(12)
F6A Sb1A F2A 161(2)
F1A Sb1A F2A 89.0(16)
F3A Sb1A F2A 87.4(15)
F6A Sb1A F5A 76.0(17)
F1A Sb1A F5A 100.3(13)
F3A Sb1A F5A 123.5(14)
F2A Sb1A F5A 92.7(15)
F6A Sb1A F4A 92(2)
F1A Sb1A F4A 153.3(13)
F3A Sb1A F4A 60.5(12)
F2A Sb1A F4A 69.0(16)
F5A Sb1A F4A 67.0(13)
C2S C1S C6S 120.0
C2S C1S H1SA 120.0
C6S C1S H1SA 120.0
C3S C2S C1S 120.0
C3S C2S H2SA 120.0
C1S C2S H2SA 120.0
C2S C3S C4S 120.0
C2S C3S H3SA 120.0
C4S C3S H3SA 120.0
C5S C4S C3S 120.0
C5S C4S H4SA 120.0
C3S C4S H4SA 120.0
C4S C5S C6S 120.0
C4S C5S H5SA 120.0
C6S C5S H5SA 120.0
C5S C6S C1S 120.0
C5S C6S H6SA 120.0
C1S C6S H6SA 120.0
C8S C7S C12S 120.0
C8S C7S H7SA 120.0
C12S C7S H7SA 120.0
C9S C8S C7S 120.0
C9S C8S H8SA 120.0
C7S C8S H8SA 120.0
C8S C9S C10S 120.0
C8S C9S H9SA 120.0
C10S C9S H9SA 120.0
C11S C10S C9S 120.0
C11S C10S H10A 120.0
C9S C10S H10A 120.0
C10S C11S C12S 120.0
C10S C11S H11A 120.0
C12S C11S H11A 120.0
C11S C12S C7S 120.0
C11S C12S H12A 120.0
C7S C12S H12A 120.0

loop_
_geom_bond_atom_site_label_1
_geom_bond_atom_site_label_2
_geom_bond_distance
Fe1 O1 1.933(4)
Fe1 N3 1.968(5)
Fe1 N1 1.973(5)
Fe1 N4 1.981(5)
Fe1 N2 1.983(5)
Fe2 O1 1.940(4)
Fe2 N53 1.965(5)
Fe2 N54 1.965(5)
Fe2 N52 1.972(4)
Fe2 N51 1.978(5)
N1 C4 1.382(7)
N1 C1 1.395(6)
N2 C6 1.378(7)
N2 C9 1.380(7)
N3 C14 1.379(8)
N3 C11 1.387(8)
N4 C16 1.383(8)
N4 C19 1.384(7)
N51 C54 1.377(7)
N51 C51 1.381(7)
N52 C56 1.384(7)
N52 C59 1.390(7)
N53 C61 1.387(7)
N53 C64 1.405(8)
N54 C69 1.397(8)
N54 C66 1.401(8)
O1 H1 0.78(2)
C1 C20 1.413(7)
C1 C2 1.441(7)
C2 C3 1.374(7)
C2 C21 1.491(8)
C3 C4 1.428(8)
C3 C23 1.500(8)
C4 C5 1.383(7)
C5 C6 1.369(8)
C5 H5A 0.9500
C6 C7 1.443(7)
C7 C8 1.367(8)
C7 C25 1.479(8)
C8 C9 1.432(8)
C8 C27 1.516(8)
C9 C10 1.404(9)
C10 C11 1.393(9)
C10 C38 1.674(18)
C11 C12 1.422(9)
C12 C13 1.356(10)
C12 C29 1.499(9)
C13 C14 1.435(9)
C13 C31 1.519(10)
C14 C15 1.381(9)
C15 C16 1.370(8)
C15 H15A 0.9500
C16 C17 1.435(8)
C17 C18 1.348(9)
C17 C33 1.501(8)
C18 C19 1.458(8)
C18 C35 1.516(8)
C19 C20 1.370(8)
C20 C37 1.528(10)
C21 C22 1.505(8)
C21 H21A 0.9900
C21 H21B 0.9900
C22 H22A 0.9800
C22 H22B 0.9800
C22 H22C 0.9800
C23 C24 1.513(9)
C23 H23A 0.9900
C23 H23B 0.9900
C24 H24A 0.9800
C24 H24B 0.9800
C24 H24C 0.9800
C25 C26 1.522(9)
C25 H25A 0.9900
C25 H25B 0.9900
C26 H26A 0.9800
C26 H26B 0.9800
C26 H26C 0.9800
C27 C28 1.507(9)
C27 H27A 0.9900
C27 H27B 0.9900
C28 H28A 0.9800
C28 H28B 0.9800
C28 H28C 0.9800
C29 C30 1.511(11)
C29 H29A 0.9900
C29 H29B 0.9900
C30 H30A 0.9800
C30 H30B 0.9800
C30 H30C 0.9800
C31 C32 1.535(9)
C31 H31A 0.9900
C31 H31B 0.9900
C32 H32A 0.9800
C32 H32B 0.9800
C32 H32C 0.9800
C33 C34 1.530(9)
C33 H33A 0.9900
C33 H33B 0.9900
C34 H34A 0.9800
C34 H34B 0.9800
C34 H34C 0.9800
C35 C36 1.547(10)
C35 H35A 0.9900
C35 H35B 0.9900
C36 H36A 0.9800
C36 H36B 0.9800
C36 H36C 0.9800
C38 C88 1.63(2)
C38 H38A 0.9900
C38 H38B 0.9900
C88 C60 1.523(16)
C88 H88A 0.9900
C88 H88B 0.9900
C37 C87 1.573(13)
C37 H37A 0.9900
C37 H37B 0.9900
C87 C70 1.620(12)
C87 H87A 0.9900
C87 H87B 0.9900
C51 C70 1.384(9)
C51 C52 1.440(8)
C52 C53 1.349(8)
C52 C71 1.520(8)
C53 C54 1.434(8)
C53 C73 1.502(8)
C54 C55 1.381(7)
C55 C56 1.383(8)
C55 H55A 0.9500
C56 C57 1.435(7)
C57 C58 1.352(8)
C57 C75 1.495(8)
C58 C59 1.457(8)
C58 C77 1.502(7)
C59 C60 1.373(8)
C60 C61 1.390(9)
C61 C62 1.450(9)
C62 C63 1.351(10)
C62 C79 1.505(9)
C63 C64 1.442(8)
C63 C81 1.495(10)
C64 C65 1.375(8)
C65 C66 1.365(9)
C65 H65A 0.9500
C66 C67 1.436(9)
C67 C68 1.351(10)
C67 C83A 1.467(18)
C67 C83 1.68(2)
C68 C69 1.466(9)
C68 C85A 1.53(2)
C68 C85 1.56(2)
C69 C70 1.367(10)
C71 C72 1.520(9)
C71 H71A 0.9900
C71 H71B 0.9900
C72 H72A 0.9800
C72 H72B 0.9800
C72 H72C 0.9800
C73 C74 1.522(10)
C73 H73A 0.9900
C73 H73B 0.9900
C74 H74A 0.9800
C74 H74B 0.9800
C74 H74C 0.9800
C75 C76 1.509(9)
C75 H75A 0.9900
C75 H75B 0.9900
C76 H76A 0.9800
C76 H76B 0.9800
C76 H76C 0.9800
C77 C78 1.539(9)
C77 H77A 0.9900
C77 H77B 0.9900
C78 H78A 0.9800
C78 H78B 0.9800
C78 H78C 0.9800
C79 C80 1.542(10)
C79 H79A 0.9900
C79 H79B 0.9900
C80 H80A 0.9800
C80 H80B 0.9800
C80 H80C 0.9800
C81 C82 1.486(12)
C81 H81A 0.9900
C81 H81B 0.9900
C82 H82A 0.9800
C82 H82B 0.9800
C82 H82C 0.9800
C83A C84A 1.513(15)
C83A H83A 0.9941
C83A H83B 0.9863
C84A H84A 0.9800
C84A H84B 0.9800
C84A H84C 0.9800
C83 C84 1.512(16)
C83 H83C 0.9973
C83 H83D 0.9959
C84 H84D 0.9800
C84 H84E 0.9800
C84 H84F 0.9800
C85A C86A 1.534(16)
C85A H85A 1.0088
C85A H85B 0.9776
C86A H86A 0.9800
C86A H86B 0.9800
C86A H86C 0.9800
C85 C86 1.522(16)
C85 H85C 0.9697
C85 H85D 1.0276
C86 H86D 0.9800
C86 H86E 0.9800
C86 H86F 0.9800
Sb1 F6 1.759(8)
Sb1 F3 1.807(5)
Sb1 F1 1.820(8)
Sb1 F5 1.820(6)
Sb1 F4 1.856(8)
Sb1 F2 1.888(6)
Sb1A F6A 1.65(4)
Sb1A F1A 1.79(2)
Sb1A F3A 1.80(3)
Sb1A F2A 1.98(4)
Sb1A F5A 2.02(3)
Sb1A F4A 2.04(3)
C1S C2S 1.3900
C1S C6S 1.3900
C1S H1SA 0.9500
C2S C3S 1.3900
C2S H2SA 0.9500
C3S C4S 1.3900
C3S H3SA 0.9500
C4S C5S 1.3900
C4S H4SA 0.9500
C5S C6S 1.3900
C5S H5SA 0.9500
C6S H6SA 0.9500
C7S C8S 1.3900
C7S C12S 1.3900
C7S H7SA 0.9500
C8S C9S 1.3900
C8S H8SA 0.9500
C9S C10S 1.3900
C9S H9SA 0.9500
C10S C11S 1.3900
C10S H10A 0.9500
C11S C12S 1.3900
C11S H11A 0.9500
C12S H12A 0.9500
